data_7001714
loop_
_publ_author_name
'Yang, Peiju'
'Yang, Xiao-Juan'
'Yu, Jie'
'Liu, Yanyan'
'Zhang, Chunxi'
'Deng, Yu-Heng'
'Wu, Biao'

_publ_section_title
;
 Zinc compounds with or without Zn--Zn bond: Alkali metal reduction of
 LZnCl2 (L = \a-diimine ligands)
;
_journal_issue 29
_journal_name_full 'Dalton Transactions'
_journal_page_first 5773
_journal_paper_doi 10.1039/b904478g
_journal_year 2009
_chemical_formula_sum 'C64 H102 N4 Na2 O3 Zn2'
_chemical_formula_weight 1152.22
_chemical_name_systematic
;
?
;
_space_group_IT_number 2
_symmetry_cell_setting triclinic
_symmetry_space_group_name_Hall '-P 1'
_symmetry_space_group_name_H-M 'P -1'
_atom_sites_solution_hydrogens geom
_atom_sites_solution_primary direct
_atom_sites_solution_secondary difmap
_audit_creation_method SHELXL-97
_cell_angle_alpha 75.6590(10)
_cell_angle_beta 65.0610(10)
_cell_angle_gamma 69.1820(10)
_cell_formula_units_Z 1
_cell_length_a 12.3505(10)
_cell_length_b 12.6247(10)
_cell_length_c 12.8227(10)
_cell_measurement_reflns_used 3466
_cell_measurement_temperature 293(2)
_cell_measurement_theta_max 24.73
_cell_measurement_theta_min 2.32
_cell_volume 1683.2(2)
_computing_cell_refinement 'Bruker SMART'
_computing_data_collection 'Bruker SMART APEX II'
_computing_data_reduction 'Bruker SAINT'
_computing_structure_refinement 'SHELXL-97 (Sheldrick, 1997)'
_computing_structure_solution 'SHELXS-97 (Sheldrick, 1990)'
_diffrn_ambient_temperature 293(2)
_diffrn_measured_fraction_theta_full 0.992
_diffrn_measured_fraction_theta_max 0.901
_diffrn_measurement_device_type 'Bruker APEX II area detector'
_diffrn_measurement_method '\w scans'
_diffrn_radiation_monochromator graphite
_diffrn_radiation_source 'fine-focus sealed tube'
_diffrn_radiation_type MoK\a
_diffrn_radiation_wavelength 0.71073
_diffrn_reflns_av_R_equivalents 0.0190
_diffrn_reflns_av_sigmaI/netI 0.0514
_diffrn_reflns_limit_h_max 16
_diffrn_reflns_limit_h_min -9
_diffrn_reflns_limit_k_max 15
_diffrn_reflns_limit_k_min -15
_diffrn_reflns_limit_l_max 17
_diffrn_reflns_limit_l_min -13
_diffrn_reflns_number 10300
_diffrn_reflns_theta_full 25.00
_diffrn_reflns_theta_max 28.33
_diffrn_reflns_theta_min 1.74
_exptl_absorpt_coefficient_mu 0.768
_exptl_absorpt_correction_T_max 1.000
_exptl_absorpt_correction_T_min 0.744
_exptl_absorpt_correction_type multi-scan
_exptl_absorpt_process_details SADABS
_exptl_crystal_colour red
_exptl_crystal_density_diffrn 1.137
_exptl_crystal_density_method 'not measured'
_exptl_crystal_description Block
_exptl_crystal_F_000 620
_exptl_crystal_size_max 0.38
_exptl_crystal_size_mid 0.30
_exptl_crystal_size_min 0.26
_refine_diff_density_max 0.449
_refine_diff_density_min -0.305
_refine_diff_density_rms 0.049
_refine_ls_extinction_method none
_refine_ls_goodness_of_fit_ref 1.023
_refine_ls_hydrogen_treatment constr
_refine_ls_matrix_type full
_refine_ls_number_parameters 340
_refine_ls_number_reflns 7554
_refine_ls_number_restraints 2
_refine_ls_restrained_S_all 1.047
_refine_ls_R_factor_all 0.0746
_refine_ls_R_factor_gt 0.0452
_refine_ls_shift/su_max 0.001
_refine_ls_shift/su_mean 0.000
_refine_ls_structure_factor_coef Fsqd
_refine_ls_weighting_details 'calc w=1/[\s^2^(Fo^2^)+(0.0643P)^2^+0.0000P] where P=(Fo^2^+2Fc^2^)/3'
_refine_ls_weighting_scheme calc
_refine_ls_wR_factor_gt 0.1107
_refine_ls_wR_factor_ref 0.1234
_reflns_number_gt 5359
_reflns_number_total 7554
_reflns_threshold_expression >2sigma(I)
_cod_data_source_file b904478g.txt
_cod_data_source_block ZnNa
_cod_depositor_comments
;
The following automatic conversions were performed:
'_symmetry_cell_setting' value 'Triclinic' changed to 'triclinic'
according to '/home/saulius/struct/CIF-dictionaries/cif_core.dic'
dictionary named 'cif_core.dic' version 2.4.1 from
2010-06-29.

'_exptl_absorpt_correction_type' value 'Multi-scan' changed
to 'multi-scan' according to
'/home/saulius/struct/CIF-dictionaries/cif_core.dic' dictionary named
'cif_core.dic' version 2.4.1 from 2010-06-29.

Automatic conversion script
Id: cif_fix_enum 1527 2010-12-29 10:47:43Z saulius 
;
_cod_original_sg_symbol_H-M P-1
_cod_database_code 7001714

loop_
_symmetry_equiv_pos_as_xyz
'x, y, z'
'-x, -y, -z'

loop_
_atom_site_label
_atom_site_type_symbol
_atom_site_fract_x
_atom_site_fract_y
_atom_site_fract_z
_atom_site_U_iso_or_equiv
_atom_site_adp_type
_atom_site_occupancy
_atom_site_symmetry_multiplicity
_atom_site_calc_flag
_atom_site_refinement_flags
_atom_site_disorder_assembly
_atom_site_disorder_group
Zn Zn 0.44716(3) 0.09850(2) 0.50382(2) 0.04320(11) Uani 1 1 d . . .
Na Na 0.50716(13) 0.23402(13) 0.61512(11) 0.0784(4) Uani 1 1 d . . .
N1 N 0.48814(18) 0.24594(16) 0.42293(16) 0.0428(5) Uani 1 1 d . . .
N2 N 0.31018(19) 0.19845(17) 0.62168(17) 0.0462(5) Uani 1 1 d . . .
C1 C 0.3909(2) 0.3364(2) 0.4767(2) 0.0475(6) Uani 1 1 d . . .
H1A H 0.3884 0.4155 0.4429 0.057 Uiso 1 1 calc R . .
C2 C 0.3011(3) 0.3127(2) 0.5767(2) 0.0498(6) Uani 1 1 d . . .
H2A H 0.2326 0.3741 0.6183 0.060 Uiso 1 1 calc R . .
C3 C 0.5583(2) 0.2704(2) 0.3042(2) 0.0447(6) Uani 1 1 d . . .
C4 C 0.6887(3) 0.2484(2) 0.2664(2) 0.0514(6) Uani 1 1 d . . .
C5 C 0.7563(3) 0.2718(3) 0.1492(2) 0.0650(8) Uani 1 1 d . . .
H5A H 0.8424 0.2553 0.1239 0.078 Uiso 1 1 calc R . .
C6 C 0.6995(3) 0.3184(3) 0.0703(2) 0.0695(9) Uani 1 1 d . . .
H6A H 0.7462 0.3351 -0.0073 0.083 Uiso 1 1 calc R . .
C7 C 0.5730(3) 0.3401(3) 0.1070(2) 0.0635(8) Uani 1 1 d . . .
H7A H 0.5346 0.3722 0.0533 0.076 Uiso 1 1 calc R . .
C8 C 0.5001(3) 0.3155(2) 0.2225(2) 0.0524(7) Uani 1 1 d . . .
C9 C 0.7525(3) 0.2042(3) 0.3534(3) 0.0661(8) Uani 1 1 d . . .
H9A H 0.7104 0.1509 0.4124 0.079 Uiso 1 1 calc R . .
C10 C 0.7338(4) 0.3024(4) 0.4143(3) 0.0945(12) Uani 1 1 d . . .
H10A H 0.7739 0.2742 0.4697 0.142 Uiso 1 1 calc R . .
H10B H 0.6464 0.3361 0.4534 0.142 Uiso 1 1 calc R . .
H10C H 0.7695 0.3589 0.3582 0.142 Uiso 1 1 calc R . .
C11 C 0.8906(3) 0.1395(4) 0.3029(4) 0.1045(14) Uani 1 1 d . . .
H11A H 0.9004 0.0782 0.2650 0.157 Uiso 1 1 calc R . .
H11B H 0.9225 0.1091 0.3641 0.157 Uiso 1 1 calc R . .
H11C H 0.9357 0.1906 0.2479 0.157 Uiso 1 1 calc R . .
C12 C 0.3625(3) 0.3345(3) 0.2541(3) 0.0637(8) Uani 1 1 d . . .
H12A H 0.3283 0.3086 0.3369 0.076 Uiso 1 1 calc R . .
C13 C 0.2921(4) 0.4601(4) 0.2374(4) 0.1125(15) Uani 1 1 d . . .
H13A H 0.3090 0.5033 0.2777 0.169 Uiso 1 1 calc R . .
H13B H 0.2042 0.4685 0.2677 0.169 Uiso 1 1 calc R . .
H13C H 0.3185 0.4874 0.1564 0.169 Uiso 1 1 calc R . .
C14 C 0.3386(4) 0.2624(4) 0.1906(4) 0.1065(14) Uani 1 1 d . . .
H14A H 0.3825 0.1837 0.2040 0.160 Uiso 1 1 calc R . .
H14B H 0.3675 0.2874 0.1091 0.160 Uiso 1 1 calc R . .
H14C H 0.2509 0.2708 0.2189 0.160 Uiso 1 1 calc R . .
C15 C 0.1962(3) 0.1770(2) 0.7037(2) 0.0508(6) Uani 1 1 d . . .
C16 C 0.1835(3) 0.1362(2) 0.8196(2) 0.0583(7) Uani 1 1 d . . .
C17 C 0.0692(4) 0.1174(3) 0.8974(3) 0.0774(10) Uani 1 1 d . . .
H17A H 0.0601 0.0891 0.9739 0.093 Uiso 1 1 calc R . .
C18 C -0.0281(3) 0.1392(3) 0.8644(3) 0.0860(11) Uani 1 1 d . . .
H18A H -0.1032 0.1275 0.9182 0.103 Uiso 1 1 calc R . .
C19 C -0.0151(3) 0.1787(3) 0.7510(3) 0.0811(10) Uani 1 1 d . . .
H19A H -0.0820 0.1935 0.7285 0.097 Uiso 1 1 calc R . .
C20 C 0.0965(3) 0.1971(3) 0.6692(3) 0.0622(8) Uani 1 1 d . . .
C21 C 0.2882(3) 0.1123(3) 0.8608(2) 0.0720(9) Uani 1 1 d . . .
H21A H 0.3435 0.1578 0.8067 0.086 Uiso 1 1 calc R . .
C22 C 0.2465(5) 0.1457(4) 0.9820(4) 0.1257(17) Uani 1 1 d . . .
H22A H 0.2001 0.2249 0.9838 0.189 Uiso 1 1 calc R . .
H22B H 0.3184 0.1330 1.0001 0.189 Uiso 1 1 calc R . .
H22C H 0.1949 0.1002 1.0380 0.189 Uiso 1 1 calc R . .
C23 C 0.3635(4) -0.0102(4) 0.8567(4) 0.1187(16) Uani 1 1 d . . .
H23A H 0.3900 -0.0308 0.7807 0.178 Uiso 1 1 calc R . .
H23B H 0.3137 -0.0573 0.9125 0.178 Uiso 1 1 calc R . .
H23C H 0.4353 -0.0212 0.8744 0.178 Uiso 1 1 calc R . .
C24 C 0.1074(3) 0.2331(3) 0.5437(3) 0.0731(9) Uani 1 1 d . . .
H24A H 0.1882 0.2486 0.5002 0.088 Uiso 1 1 calc R . .
C25 C 0.0084(5) 0.3409(4) 0.5278(4) 0.1329(19) Uani 1 1 d . . .
H25A H 0.0202 0.3597 0.4472 0.199 Uiso 1 1 calc R . .
H25B H 0.0144 0.4022 0.5550 0.199 Uiso 1 1 calc R . .
H25C H -0.0724 0.3293 0.5712 0.199 Uiso 1 1 calc R . .
C26 C 0.1071(5) 0.1379(4) 0.4918(4) 0.1161(16) Uani 1 1 d . . .
H26A H 0.1714 0.0703 0.5013 0.174 Uiso 1 1 calc R . .
H26B H 0.1220 0.1602 0.4109 0.174 Uiso 1 1 calc R . .
H26C H 0.0276 0.1226 0.5304 0.174 Uiso 1 1 calc R . .
C27 C 0.6427(5) 0.1582(6) 0.8060(4) 0.134(2) Uani 1 1 d . . .
H27A H 0.5946 0.1271 0.8818 0.161 Uiso 1 1 calc R . .
H27B H 0.6983 0.1902 0.8153 0.161 Uiso 1 1 calc R . .
C28 C 0.7155(5) 0.0673(5) 0.7306(5) 0.139(2) Uani 1 1 d . . .
H28A H 0.7681 0.0076 0.7656 0.209 Uiso 1 1 calc R . .
H28B H 0.7661 0.0975 0.6569 0.209 Uiso 1 1 calc R . .
H28C H 0.6601 0.0372 0.7199 0.209 Uiso 1 1 calc R . .
C29 C 0.4908(6) 0.3418(5) 0.8217(4) 0.136(2) Uani 1 1 d . . .
H29A H 0.5474 0.3762 0.8262 0.163 Uiso 1 1 calc R . .
H29B H 0.4415 0.3170 0.9000 0.163 Uiso 1 1 calc R . .
C30 C 0.4094(6) 0.4257(4) 0.7672(5) 0.152(2) Uani 1 1 d . . .
H30A H 0.3635 0.4895 0.8113 0.227 Uiso 1 1 calc R . .
H30B H 0.3524 0.3921 0.7640 0.227 Uiso 1 1 calc R . .
H30C H 0.4582 0.4510 0.6901 0.227 Uiso 1 1 calc R . .
C32 C -0.0156(7) 0.5026(9) 0.1724(8) 0.223(4) Uani 1 1 d D . .
H32A H 0.0236 0.5123 0.2187 0.335 Uiso 1 1 calc R . .
H32B H -0.0180 0.4250 0.1864 0.335 Uiso 1 1 calc R . .
H32C H -0.0990 0.5528 0.1925 0.335 Uiso 1 1 calc R . .
O1 O 0.5617(3) 0.2444(2) 0.7574(2) 0.0831(7) Uani 1 1 d . . .
O2 O 0.0000 0.5000 0.0000 0.301(7) Uani 1 2 d SD . .
C31 C 0.0535(13) 0.5287(16) 0.0533(10) 0.52(2) Uani 1 1 d D . .
H31B H 0.0480 0.6093 0.0347 0.622 Uiso 1 1 calc R . .
H31A H 0.1405 0.4847 0.0328 0.622 Uiso 1 1 calc R . .

loop_
_atom_site_aniso_label
_atom_site_aniso_U_11
_atom_site_aniso_U_22
_atom_site_aniso_U_33
_atom_site_aniso_U_23
_atom_site_aniso_U_13
_atom_site_aniso_U_12
Zn 0.04575(19) 0.04192(17) 0.03616(16) -0.00470(11) -0.01030(12) -0.01169(12)
Na 0.0905(9) 0.1039(10) 0.0589(7) -0.0133(7) -0.0381(7) -0.0327(8)
N1 0.0461(12) 0.0430(11) 0.0339(10) -0.0029(8) -0.0088(9) -0.0150(9)
N2 0.0455(12) 0.0450(12) 0.0363(10) -0.0065(9) -0.0047(9) -0.0110(9)
C1 0.0585(16) 0.0402(13) 0.0398(13) -0.0035(10) -0.0139(12) -0.0155(12)
C2 0.0518(16) 0.0457(14) 0.0432(14) -0.0111(11) -0.0107(12) -0.0085(12)
C3 0.0544(16) 0.0405(13) 0.0359(12) -0.0038(10) -0.0115(11) -0.0166(11)
C4 0.0505(16) 0.0503(15) 0.0474(15) -0.0032(12) -0.0117(12) -0.0170(12)
C5 0.0556(18) 0.071(2) 0.0518(17) -0.0036(14) -0.0040(14) -0.0209(15)
C6 0.076(2) 0.080(2) 0.0367(15) -0.0022(14) -0.0032(14) -0.0292(17)
C7 0.079(2) 0.0695(19) 0.0404(15) 0.0014(13) -0.0202(15) -0.0263(16)
C8 0.0593(17) 0.0552(16) 0.0400(13) -0.0052(11) -0.0158(12) -0.0164(13)
C9 0.0558(18) 0.079(2) 0.0594(18) 0.0097(15) -0.0217(15) -0.0263(16)
C10 0.108(3) 0.124(3) 0.078(2) 0.001(2) -0.046(2) -0.058(3)
C11 0.062(2) 0.118(3) 0.110(3) 0.013(3) -0.032(2) -0.017(2)
C12 0.0597(19) 0.082(2) 0.0489(16) -0.0001(14) -0.0239(14) -0.0198(16)
C13 0.080(3) 0.098(3) 0.140(4) 0.003(3) -0.049(3) -0.005(2)
C14 0.093(3) 0.150(4) 0.100(3) -0.031(3) -0.034(2) -0.052(3)
C15 0.0493(16) 0.0483(15) 0.0407(13) -0.0101(11) -0.0020(11) -0.0123(12)
C16 0.0630(19) 0.0561(16) 0.0425(14) -0.0070(12) -0.0042(13) -0.0198(14)
C17 0.084(3) 0.076(2) 0.0461(17) -0.0041(15) 0.0047(16) -0.0311(19)
C18 0.057(2) 0.091(3) 0.077(2) -0.0089(19) 0.0124(18) -0.0289(19)
C19 0.0525(19) 0.088(2) 0.084(3) -0.004(2) -0.0106(17) -0.0205(18)
C20 0.0529(18) 0.0617(18) 0.0595(18) -0.0059(14) -0.0104(14) -0.0156(14)
C21 0.092(2) 0.085(2) 0.0398(15) 0.0064(15) -0.0150(15) -0.045(2)
C22 0.162(5) 0.145(5) 0.082(3) -0.030(3) -0.054(3) -0.035(4)
C23 0.113(4) 0.107(4) 0.148(4) -0.039(3) -0.071(3) -0.001(3)
C24 0.062(2) 0.090(2) 0.065(2) 0.0021(17) -0.0229(16) -0.0278(18)
C25 0.143(4) 0.114(4) 0.115(4) 0.009(3) -0.065(3) 0.000(3)
C26 0.158(5) 0.126(4) 0.078(3) -0.008(3) -0.047(3) -0.053(3)
C27 0.125(4) 0.207(6) 0.096(3) -0.003(4) -0.069(3) -0.052(4)
C28 0.130(4) 0.138(5) 0.141(5) 0.010(4) -0.073(4) -0.018(4)
C29 0.208(6) 0.150(5) 0.095(3) -0.038(3) -0.061(4) -0.082(5)
C30 0.222(7) 0.085(3) 0.170(6) -0.042(4) -0.092(5) -0.027(4)
C32 0.115(6) 0.302(13) 0.240(10) -0.102(9) -0.025(6) -0.048(6)
O1 0.1086(19) 0.1057(19) 0.0608(14) -0.0046(13) -0.0421(14) -0.0501(16)
O2 0.144(9) 0.397(18) 0.391(17) -0.083(12) -0.075(10) -0.115(11)
C31 0.179(13) 0.37(2) 0.90(6) 0.21(3) -0.177(19) -0.175(14)

loop_
_atom_type_symbol
_atom_type_description
_atom_type_scat_dispersion_real
_atom_type_scat_dispersion_imag
_atom_type_scat_source
C C 0.0033 0.0016 'International Tables Vol C Tables 4.2.6.8 and 6.1.1.4'
H H 0.0000 0.0000 'International Tables Vol C Tables 4.2.6.8 and 6.1.1.4'
N N 0.0061 0.0033 'International Tables Vol C Tables 4.2.6.8 and 6.1.1.4'
O O 0.0106 0.0060 'International Tables Vol C Tables 4.2.6.8 and 6.1.1.4'
Na Na 0.0362 0.0249 'International Tables Vol C Tables 4.2.6.8 and 6.1.1.4'
Zn Zn 0.2839 1.4301 'International Tables Vol C Tables 4.2.6.8 and 6.1.1.4'

loop_
_geom_angle_atom_site_label_1
_geom_angle_atom_site_label_2
_geom_angle_atom_site_label_3
_geom_angle
_geom_angle_site_symmetry_1
_geom_angle_site_symmetry_3
_geom_angle_publ_flag
N2 Zn N1 83.35(8) . . ?
N2 Zn Zn 137.12(6) . 2_656 ?
N1 Zn Zn 136.26(6) . 2_656 ?
N2 Zn Na 60.17(7) . . ?
N1 Zn Na 58.49(6) . . ?
Zn Zn Na 120.01(3) 2_656 . ?
O1 Na N1 165.62(10) . . ?
O1 Na C1 148.08(11) . . ?
N1 Na C1 31.68(7) . . ?
O1 Na N2 131.08(10) . . ?
N1 Na N2 62.82(7) . . ?
C1 Na N2 54.38(8) . . ?
O1 Na C2 133.92(11) . . ?
N1 Na C2 54.58(8) . . ?
C1 Na C2 30.23(8) . . ?
N2 Na C2 31.29(7) . . ?
O1 Na Zn 148.39(9) . . ?
N1 Na Zn 42.69(5) . . ?
C1 Na Zn 60.96(6) . . ?
N2 Na Zn 42.10(5) . . ?
C2 Na Zn 60.57(6) . . ?
O1 Na C30 50.49(13) . . ?
N1 Na C30 127.84(14) . . ?
C1 Na C30 98.09(14) . . ?
N2 Na C30 105.29(14) . . ?
C2 Na C30 88.24(14) . . ?
Zn Na C30 146.95(14) . . ?
O1 Na C10 95.17(10) . . ?
N1 Na C10 70.70(8) . . ?
C1 Na C10 84.48(10) . . ?
N2 Na C10 133.46(9) . . ?
C2 Na C10 114.43(10) . . ?
Zn Na C10 102.05(8) . . ?
C30 Na C10 100.77(15) . . ?
C1 N1 C3 116.23(19) . . ?
C1 N1 Zn 108.93(15) . . ?
C3 N1 Zn 127.40(15) . . ?
C1 N1 Na 75.32(13) . . ?
C3 N1 Na 136.81(16) . . ?
Zn N1 Na 78.83(7) . . ?
C2 N2 C15 115.0(2) . . ?
C2 N2 Zn 109.19(15) . . ?
C15 N2 Zn 127.49(17) . . ?
C2 N2 Na 74.44(15) . . ?
C15 N2 Na 140.11(17) . . ?
Zn N2 Na 77.72(7) . . ?
C2 C1 N1 118.4(2) . . ?
C2 C1 Na 76.02(16) . . ?
N1 C1 Na 73.01(14) . . ?
C2 C1 H1A 120.8 . . ?
N1 C1 H1A 120.8 . . ?
Na C1 H1A 120.8 . . ?
C1 C2 N2 118.4(2) . . ?
C1 C2 Na 73.74(16) . . ?
N2 C2 Na 74.28(14) . . ?
C1 C2 H2A 120.8 . . ?
N2 C2 H2A 120.8 . . ?
Na C2 H2A 120.8 . . ?
C8 C3 C4 119.2(2) . . ?
C8 C3 N1 121.0(2) . . ?
C4 C3 N1 119.8(2) . . ?
C5 C4 C3 119.1(3) . . ?
C5 C4 C9 120.8(3) . . ?
C3 C4 C9 120.0(2) . . ?
C6 C5 C4 121.8(3) . . ?
C6 C5 H5A 119.1 . . ?
C4 C5 H5A 119.1 . . ?
C5 C6 C7 119.1(3) . . ?
C5 C6 H6A 120.4 . . ?
C7 C6 H6A 120.4 . . ?
C6 C7 C8 122.1(3) . . ?
C6 C7 H7A 119.0 . . ?
C8 C7 H7A 119.0 . . ?
C7 C8 C3 118.7(3) . . ?
C7 C8 C12 118.6(2) . . ?
C3 C8 C12 122.7(2) . . ?
C4 C9 C10 109.6(3) . . ?
C4 C9 C11 114.5(3) . . ?
C10 C9 C11 110.8(3) . . ?
C4 C9 H9A 107.2 . . ?
C10 C9 H9A 107.2 . . ?
C11 C9 H9A 107.2 . . ?
C9 C10 Na 88.5(2) . . ?
C9 C10 H10A 109.5 . . ?
Na C10 H10A 84.8 . . ?
C9 C10 H10B 109.5 . . ?
Na C10 H10B 41.2 . . ?
H10A C10 H10B 109.5 . . ?
C9 C10 H10C 109.5 . . ?
Na C10 H10C 150.5 . . ?
H10A C10 H10C 109.5 . . ?
H10B C10 H10C 109.5 . . ?
C9 C11 H11A 109.5 . . ?
C9 C11 H11B 109.5 . . ?
H11A C11 H11B 109.5 . . ?
C9 C11 H11C 109.5 . . ?
H11A C11 H11C 109.5 . . ?
H11B C11 H11C 109.5 . . ?
C8 C12 C13 112.7(3) . . ?
C8 C12 C14 112.1(3) . . ?
C13 C12 C14 111.2(3) . . ?
C8 C12 H12A 106.8 . . ?
C13 C12 H12A 106.8 . . ?
C14 C12 H12A 106.8 . . ?
C12 C13 H13A 109.5 . . ?
C12 C13 H13B 109.5 . . ?
H13A C13 H13B 109.5 . . ?
C12 C13 H13C 109.5 . . ?
H13A C13 H13C 109.5 . . ?
H13B C13 H13C 109.5 . . ?
C12 C14 H14A 109.5 . . ?
C12 C14 H14B 109.5 . . ?
H14A C14 H14B 109.5 . . ?
C12 C14 H14C 109.5 . . ?
H14A C14 H14C 109.5 . . ?
H14B C14 H14C 109.5 . . ?
C20 C15 C16 119.7(3) . . ?
C20 C15 N2 120.1(2) . . ?
C16 C15 N2 120.2(3) . . ?
C17 C16 C15 118.2(3) . . ?
C17 C16 C21 120.1(3) . . ?
C15 C16 C21 121.8(3) . . ?
C18 C17 C16 122.1(3) . . ?
C18 C17 H17A 119.0 . . ?
C16 C17 H17A 119.0 . . ?
C17 C18 C19 119.5(3) . . ?
C17 C18 H18A 120.2 . . ?
C19 C18 H18A 120.2 . . ?
C18 C19 C20 121.2(4) . . ?
C18 C19 H19A 119.4 . . ?
C20 C19 H19A 119.4 . . ?
C19 C20 C15 119.3(3) . . ?
C19 C20 C24 118.4(3) . . ?
C15 C20 C24 122.2(3) . . ?
C23 C21 C16 111.2(3) . . ?
C23 C21 C22 109.6(3) . . ?
C16 C21 C22 114.3(3) . . ?
C23 C21 H21A 107.1 . . ?
C16 C21 H21A 107.1 . . ?
C22 C21 H21A 107.1 . . ?
C21 C22 H22A 109.5 . . ?
C21 C22 H22B 109.5 . . ?
H22A C22 H22B 109.5 . . ?
C21 C22 H22C 109.5 . . ?
H22A C22 H22C 109.5 . . ?
H22B C22 H22C 109.5 . . ?
C21 C23 H23A 109.5 . . ?
C21 C23 H23B 109.5 . . ?
H23A C23 H23B 109.5 . . ?
C21 C23 H23C 109.5 . . ?
H23A C23 H23C 109.5 . . ?
H23B C23 H23C 109.5 . . ?
C25 C24 C26 110.4(4) . . ?
C25 C24 C20 113.2(3) . . ?
C26 C24 C20 111.2(3) . . ?
C25 C24 H24A 107.3 . . ?
C26 C24 H24A 107.3 . . ?
C20 C24 H24A 107.3 . . ?
C24 C25 H25A 109.5 . . ?
C24 C25 H25B 109.5 . . ?
H25A C25 H25B 109.5 . . ?
C24 C25 H25C 109.5 . . ?
H25A C25 H25C 109.5 . . ?
H25B C25 H25C 109.5 . . ?
C24 C26 H26A 109.5 . . ?
C24 C26 H26B 109.5 . . ?
H26A C26 H26B 109.5 . . ?
C24 C26 H26C 109.5 . . ?
H26A C26 H26C 109.5 . . ?
H26B C26 H26C 109.5 . . ?
O1 C27 C28 109.9(4) . . ?
O1 C27 H27A 109.7 . . ?
C28 C27 H27A 109.7 . . ?
O1 C27 H27B 109.7 . . ?
C28 C27 H27B 109.7 . . ?
H27A C27 H27B 108.2 . . ?
C27 C28 H28A 109.5 . . ?
C27 C28 H28B 109.5 . . ?
H28A C28 H28B 109.5 . . ?
C27 C28 H28C 109.5 . . ?
H28A C28 H28C 109.5 . . ?
H28B C28 H28C 109.5 . . ?
O1 C29 C30 111.0(4) . . ?
O1 C29 H29A 109.4 . . ?
C30 C29 H29A 109.4 . . ?
O1 C29 H29B 109.4 . . ?
C30 C29 H29B 109.4 . . ?
H29A C29 H29B 108.0 . . ?
C29 C30 Na 80.7(3) . . ?
C29 C30 H30A 109.5 . . ?
Na C30 H30A 168.1 . . ?
C29 C30 H30B 109.5 . . ?
Na C30 H30B 60.1 . . ?
H30A C30 H30B 109.5 . . ?
C29 C30 H30C 109.5 . . ?
Na C30 H30C 71.4 . . ?
H30A C30 H30C 109.5 . . ?
H30B C30 H30C 109.5 . . ?
C31 C32 H32A 109.5 . . ?
C31 C32 H32B 109.5 . . ?
H32A C32 H32B 109.5 . . ?
C31 C32 H32C 109.5 . . ?
H32A C32 H32C 109.5 . . ?
H32B C32 H32C 109.5 . . ?
C27 O1 C29 114.4(4) . . ?
C27 O1 Na 127.6(3) . . ?
C29 O1 Na 117.1(3) . . ?
C31 O2 C31 180.0(7) . 2_565 ?
O2 C31 C32 103.5(7) . . ?
O2 C31 H31B 111.1 . . ?
C32 C31 H31B 111.1 . . ?
O2 C31 H31A 111.1 . . ?
C32 C31 H31A 111.1 . . ?
H31B C31 H31A 109.0 . . ?

loop_
_geom_bond_atom_site_label_1
_geom_bond_atom_site_label_2
_geom_bond_distance
_geom_bond_site_symmetry_2
_geom_bond_publ_flag
Zn N2 2.0024(19) . ?
Zn N1 2.0167(19) . ?
Zn Zn 2.3673(6) 2_656 ?
Zn Na 2.9181(13) . ?
Na O1 2.241(2) . ?
Na N1 2.536(2) . ?
Na C1 2.565(3) . ?
Na N2 2.591(3) . ?
Na C2 2.593(3) . ?
Na C30 3.064(5) . ?
Na C10 3.123(4) . ?
N1 C1 1.392(3) . ?
N1 C3 1.417(3) . ?
N2 C2 1.398(3) . ?
N2 C15 1.429(3) . ?
C1 C2 1.345(3) . ?
C1 H1A 0.9800 . ?
C2 H2A 0.9800 . ?
C3 C8 1.410(4) . ?
C3 C4 1.413(4) . ?
C4 C5 1.392(4) . ?
C4 C9 1.517(4) . ?
C5 C6 1.369(4) . ?
C5 H5A 0.9300 . ?
C6 C7 1.370(4) . ?
C6 H6A 0.9300 . ?
C7 C8 1.395(4) . ?
C7 H7A 0.9300 . ?
C8 C12 1.512(4) . ?
C9 C10 1.525(5) . ?
C9 C11 1.529(5) . ?
C9 H9A 0.9800 . ?
C10 H10A 0.9600 . ?
C10 H10B 0.9600 . ?
C10 H10C 0.9600 . ?
C11 H11A 0.9600 . ?
C11 H11B 0.9600 . ?
C11 H11C 0.9600 . ?
C12 C13 1.525(5) . ?
C12 C14 1.529(5) . ?
C12 H12A 0.9800 . ?
C13 H13A 0.9600 . ?
C13 H13B 0.9600 . ?
C13 H13C 0.9600 . ?
C14 H14A 0.9600 . ?
C14 H14B 0.9600 . ?
C14 H14C 0.9600 . ?
C15 C20 1.401(4) . ?
C15 C16 1.406(4) . ?
C16 C17 1.406(4) . ?
C16 C21 1.505(4) . ?
C17 C18 1.354(5) . ?
C17 H17A 0.9300 . ?
C18 C19 1.376(5) . ?
C18 H18A 0.9300 . ?
C19 C20 1.392(4) . ?
C19 H19A 0.9300 . ?
C20 C24 1.520(4) . ?
C21 C23 1.495(5) . ?
C21 C22 1.535(5) . ?
C21 H21A 0.9800 . ?
C22 H22A 0.9600 . ?
C22 H22B 0.9600 . ?
C22 H22C 0.9600 . ?
C23 H23A 0.9600 . ?
C23 H23B 0.9600 . ?
C23 H23C 0.9600 . ?
C24 C25 1.509(5) . ?
C24 C26 1.514(6) . ?
C24 H24A 0.9800 . ?
C25 H25A 0.9600 . ?
C25 H25B 0.9600 . ?
C25 H25C 0.9600 . ?
C26 H26A 0.9600 . ?
C26 H26B 0.9600 . ?
C26 H26C 0.9600 . ?
C27 O1 1.410(5) . ?
C27 C28 1.464(7) . ?
C27 H27A 0.9700 . ?
C27 H27B 0.9700 . ?
C28 H28A 0.9600 . ?
C28 H28B 0.9600 . ?
C28 H28C 0.9600 . ?
C29 O1 1.445(5) . ?
C29 C30 1.446(7) . ?
C29 H29A 0.9700 . ?
C29 H29B 0.9700 . ?
C30 H30A 0.9600 . ?
C30 H30B 0.9600 . ?
C30 H30C 0.9600 . ?
C32 C31 1.421(9) . ?
C32 H32A 0.9600 . ?
C32 H32B 0.9600 . ?
C32 H32C 0.9600 . ?
O2 C31 1.307(9) . ?
O2 C31 1.307(9) 2_565 ?
C31 H31B 0.9700 . ?
C31 H31A 0.9700 . ?

loop_
_geom_torsion_atom_site_label_1
_geom_torsion_atom_site_label_2
_geom_torsion_atom_site_label_3
_geom_torsion_atom_site_label_4
_geom_torsion
_geom_torsion_site_symmetry_1
_geom_torsion_site_symmetry_2
_geom_torsion_site_symmetry_3
_geom_torsion_site_symmetry_4
_geom_torsion_publ_flag
N2 Zn Na O1 94.12(19) . . . . ?
N1 Zn Na O1 -164.6(2) . . . . ?
Zn Zn Na O1 -36.00(19) 2_656 . . . ?
N2 Zn Na N1 -101.24(10) . . . . ?
Zn Zn Na N1 128.64(7) 2_656 . . . ?
N2 Zn Na C1 -67.72(9) . . . . ?
N1 Zn Na C1 33.52(9) . . . . ?
Zn Zn Na C1 162.16(7) 2_656 . . . ?
N1 Zn Na N2 101.24(10) . . . . ?
Zn Zn Na N2 -130.12(7) 2_656 . . . ?
N2 Zn Na C2 -32.95(9) . . . . ?
N1 Zn Na C2 68.29(9) . . . . ?
Zn Zn Na C2 -163.06(7) 2_656 . . . ?
N2 Zn Na C30 -11.6(2) . . . . ?
N1 Zn Na C30 89.6(2) . . . . ?
Zn Zn Na C30 -141.8(2) 2_656 . . . ?
N2 Zn Na C10 -144.36(11) . . . . ?
N1 Zn Na C10 -43.12(10) . . . . ?
Zn Zn Na C10 85.52(9) 2_656 . . . ?
N2 Zn N1 C1 -11.12(16) . . . . ?
Zn Zn N1 C1 -172.07(13) 2_656 . . . ?
Na Zn N1 C1 -70.07(15) . . . . ?
N2 Zn N1 C3 -159.4(2) . . . . ?
Zn Zn N1 C3 39.7(2) 2_656 . . . ?
Na Zn N1 C3 141.7(2) . . . . ?
N2 Zn N1 Na 58.94(8) . . . . ?
Zn Zn N1 Na -102.00(7) 2_656 . . . ?
O1 Na N1 C1 -100.8(5) . . . . ?
N2 Na N1 C1 65.51(14) . . . . ?
C2 Na N1 C1 29.97(14) . . . . ?
Zn Na N1 C1 113.18(15) . . . . ?
C30 Na N1 C1 -23.1(2) . . . . ?
C10 Na N1 C1 -111.91(16) . . . . ?
O1 Na N1 C3 12.1(6) . . . . ?
C1 Na N1 C3 112.9(3) . . . . ?
N2 Na N1 C3 178.4(2) . . . . ?
C2 Na N1 C3 142.8(2) . . . . ?
Zn Na N1 C3 -134.0(2) . . . . ?
C30 Na N1 C3 89.7(3) . . . . ?
C10 Na N1 C3 0.9(2) . . . . ?
O1 Na N1 Zn 146.0(4) . . . . ?
C1 Na N1 Zn -113.18(15) . . . . ?
N2 Na N1 Zn -47.67(6) . . . . ?
C2 Na N1 Zn -83.21(9) . . . . ?
C30 Na N1 Zn -136.32(17) . . . . ?
C10 Na N1 Zn 134.91(11) . . . . ?
N1 Zn N2 C2 11.17(17) . . . . ?
Zn Zn N2 C2 171.79(13) 2_656 . . . ?
Na Zn N2 C2 68.50(16) . . . . ?
N1 Zn N2 C15 157.3(2) . . . . ?
Zn Zn N2 C15 -42.1(3) 2_656 . . . ?
Na Zn N2 C15 -145.4(2) . . . . ?
N1 Zn N2 Na -57.34(7) . . . . ?
Zn Zn N2 Na 103.29(8) 2_656 . . . ?
O1 Na N2 C2 109.72(18) . . . . ?
N1 Na N2 C2 -65.81(14) . . . . ?
C1 Na N2 C2 -29.81(13) . . . . ?
Zn Na N2 C2 -114.19(15) . . . . ?
C30 Na N2 C2 59.26(18) . . . . ?
C10 Na N2 C2 -62.5(2) . . . . ?
O1 Na N2 C15 -0.8(3) . . . . ?
N1 Na N2 C15 -176.3(3) . . . . ?
C1 Na N2 C15 -140.3(3) . . . . ?
C2 Na N2 C15 -110.5(3) . . . . ?
Zn Na N2 C15 135.3(3) . . . . ?
C30 Na N2 C15 -51.2(3) . . . . ?
C10 Na N2 C15 -173.0(2) . . . . ?
O1 Na N2 Zn -136.09(13) . . . . ?
N1 Na N2 Zn 48.38(6) . . . . ?
C1 Na N2 Zn 84.38(9) . . . . ?
C2 Na N2 Zn 114.19(15) . . . . ?
C30 Na N2 Zn 173.45(13) . . . . ?
C10 Na N2 Zn 51.72(15) . . . . ?
C3 N1 C1 C2 161.6(2) . . . . ?
Zn N1 C1 C2 9.3(3) . . . . ?
Na N1 C1 C2 -63.1(2) . . . . ?
C3 N1 C1 Na -135.3(2) . . . . ?
Zn N1 C1 Na 72.44(10) . . . . ?
O1 Na C1 C2 -81.4(3) . . . . ?
N1 Na C1 C2 126.1(2) . . . . ?
N2 Na C1 C2 30.84(14) . . . . ?
Zn Na C1 C2 80.59(15) . . . . ?
C30 Na C1 C2 -72.2(2) . . . . ?
C10 Na C1 C2 -172.33(17) . . . . ?
O1 Na C1 N1 152.5(2) . . . . ?
N2 Na C1 N1 -95.22(14) . . . . ?
C2 Na C1 N1 -126.1(2) . . . . ?
Zn Na C1 N1 -45.47(11) . . . . ?
C30 Na C1 N1 161.73(18) . . . . ?
C10 Na C1 N1 61.61(15) . . . . ?
N1 C1 C2 N2 0.1(4) . . . . ?
Na C1 C2 N2 -61.4(2) . . . . ?
N1 C1 C2 Na 61.5(2) . . . . ?
C15 N2 C2 C1 -160.4(3) . . . . ?
Zn N2 C2 C1 -9.6(3) . . . . ?
Na N2 C2 C1 61.1(2) . . . . ?
C15 N2 C2 Na 138.5(2) . . . . ?
Zn N2 C2 Na -70.69(11) . . . . ?
O1 Na C2 C1 133.47(18) . . . . ?
N1 Na C2 C1 -31.40(14) . . . . ?
N2 Na C2 C1 -126.6(2) . . . . ?
Zn Na C2 C1 -82.02(15) . . . . ?
C30 Na C2 C1 109.42(19) . . . . ?
C10 Na C2 C1 8.38(19) . . . . ?
O1 Na C2 N2 -99.90(18) . . . . ?
N1 Na C2 N2 95.23(14) . . . . ?
C1 Na C2 N2 126.6(2) . . . . ?
Zn Na C2 N2 44.61(11) . . . . ?
C30 Na C2 N2 -123.96(18) . . . . ?
C10 Na C2 N2 135.01(15) . . . . ?
C1 N1 C3 C8 -56.8(3) . . . . ?
Zn N1 C3 C8 89.5(3) . . . . ?
Na N1 C3 C8 -153.2(2) . . . . ?
C1 N1 C3 C4 123.8(3) . . . . ?
Zn N1 C3 C4 -89.9(3) . . . . ?
Na N1 C3 C4 27.4(3) . . . . ?
C8 C3 C4 C5 -0.1(4) . . . . ?
N1 C3 C4 C5 179.3(2) . . . . ?
C8 C3 C4 C9 177.6(3) . . . . ?
N1 C3 C4 C9 -3.0(4) . . . . ?
C3 C4 C5 C6 1.8(4) . . . . ?
C9 C4 C5 C6 -175.9(3) . . . . ?
C4 C5 C6 C7 -1.6(5) . . . . ?
C5 C6 C7 C8 -0.4(5) . . . . ?
C6 C7 C8 C3 2.1(4) . . . . ?
C6 C7 C8 C12 -175.8(3) . . . . ?
C4 C3 C8 C7 -1.8(4) . . . . ?
N1 C3 C8 C7 178.8(2) . . . . ?
C4 C3 C8 C12 176.0(3) . . . . ?
N1 C3 C8 C12 -3.4(4) . . . . ?
C5 C4 C9 C10 99.2(3) . . . . ?
C3 C4 C9 C10 -78.5(3) . . . . ?
C5 C4 C9 C11 -26.0(4) . . . . ?
C3 C4 C9 C11 156.3(3) . . . . ?
C4 C9 C10 Na 95.8(2) . . . . ?
C11 C9 C10 Na -136.9(2) . . . . ?
O1 Na C10 C9 133.9(2) . . . . ?
N1 Na C10 C9 -48.88(19) . . . . ?
C1 Na C10 C9 -78.2(2) . . . . ?
N2 Na C10 C9 -52.0(3) . . . . ?
C2 Na C10 C9 -82.4(2) . . . . ?
Zn Na C10 C9 -19.5(2) . . . . ?
C30 Na C10 C9 -175.4(2) . . . . ?
C7 C8 C12 C13 -66.3(4) . . . . ?
C3 C8 C12 C13 116.0(3) . . . . ?
C7 C8 C12 C14 60.2(4) . . . . ?
C3 C8 C12 C14 -117.6(3) . . . . ?
C2 N2 C15 C20 64.7(3) . . . . ?
Zn N2 C15 C20 -79.8(3) . . . . ?
Na N2 C15 C20 160.2(2) . . . . ?
C2 N2 C15 C16 -115.1(3) . . . . ?
Zn N2 C15 C16 100.4(3) . . . . ?
Na N2 C15 C16 -19.6(4) . . . . ?
C20 C15 C16 C17 -0.4(4) . . . . ?
N2 C15 C16 C17 179.4(3) . . . . ?
C20 C15 C16 C21 179.4(3) . . . . ?
N2 C15 C16 C21 -0.8(4) . . . . ?
C15 C16 C17 C18 -1.2(5) . . . . ?
C21 C16 C17 C18 179.1(3) . . . . ?
C16 C17 C18 C19 1.4(6) . . . . ?
C17 C18 C19 C20 -0.2(6) . . . . ?
C18 C19 C20 C15 -1.3(5) . . . . ?
C18 C19 C20 C24 175.9(3) . . . . ?
C16 C15 C20 C19 1.6(4) . . . . ?
N2 C15 C20 C19 -178.2(3) . . . . ?
C16 C15 C20 C24 -175.6(3) . . . . ?
N2 C15 C20 C24 4.6(4) . . . . ?
C17 C16 C21 C23 85.9(4) . . . . ?
C15 C16 C21 C23 -93.9(4) . . . . ?
C17 C16 C21 C22 -38.9(4) . . . . ?
C15 C16 C21 C22 141.3(3) . . . . ?
C19 C20 C24 C25 56.9(5) . . . . ?
C15 C20 C24 C25 -125.9(4) . . . . ?
C19 C20 C24 C26 -68.0(4) . . . . ?
C15 C20 C24 C26 109.2(4) . . . . ?
O1 C29 C30 Na 6.5(4) . . . . ?
O1 Na C30 C29 -5.1(3) . . . . ?
N1 Na C30 C29 -166.7(3) . . . . ?
C1 Na C30 C29 -178.8(4) . . . . ?
N2 Na C30 C29 126.1(4) . . . . ?
C2 Na C30 C29 152.6(4) . . . . ?
Zn Na C30 C29 134.1(3) . . . . ?
C10 Na C30 C29 -92.9(4) . . . . ?
C28 C27 O1 C29 -176.4(5) . . . . ?
C28 C27 O1 Na 15.4(6) . . . . ?
C30 C29 O1 C27 -179.4(5) . . . . ?
C30 C29 O1 Na -9.9(6) . . . . ?
N1 Na O1 C27 -97.2(5) . . . . ?
C1 Na O1 C27 -174.6(3) . . . . ?
N2 Na O1 C27 99.0(4) . . . . ?
C2 Na O1 C27 141.7(3) . . . . ?
Zn Na O1 C27 36.5(4) . . . . ?
C30 Na O1 C27 173.6(4) . . . . ?
C10 Na O1 C27 -86.7(4) . . . . ?
N1 Na O1 C29 94.8(5) . . . . ?
C1 Na O1 C29 17.5(4) . . . . ?
N2 Na O1 C29 -69.0(3) . . . . ?
C2 Na O1 C29 -26.3(4) . . . . ?
Zn Na O1 C29 -131.5(3) . . . . ?
C30 Na O1 C29 5.6(3) . . . . ?
C10 Na O1 C29 105.3(3) . . . . ?
C31 O2 C31 C32 0.0(14) 2_565 . . . ?
